data_7031161
loop_
_publ_author_name
'Park, Gyungse'
'Przyborowska, Ann M.'
'Ye, Neng'
'Tsoupas, Nicole M.'
'Bauer, Cary B.'
'Broker, Grant A.'
'Rogers, Robin D.'
'Brechbiel, Martin W.'
'Planalp, Roy P.'

_publ_section_title
;
 Steric effects caused by N-alkylation of the tripodal chelator
 N,N&#x2032;,N&#x2033;-tris(2-pyridylmethyl)-cis,cis-1,3,5-triaminocyclohexane
 (tachpyr): structural and electronic properties of the Mn(ii), Co(ii),
 Ni(ii), Cu(ii) and Zn(ii) complexes
;
_journal_issue 3
_journal_name_full 'Dalton Transactions'
_journal_page_first 318
_journal_paper_doi 10.1039/b209228j
_journal_year 2003
_chemical_formula_structural 'RP32 (P349-010)'
_chemical_formula_sum 'C24 H30 Cl2 Mn N6 O8'
_chemical_formula_weight 656.38
_chemical_name_systematic
; 
? 
;
_space_group_IT_number 14
_symmetry_cell_setting monoclinic
_symmetry_space_group_name_Hall '-P 2ybc'
_symmetry_space_group_name_H-M 'P 1 21/c 1'
_atom_sites_solution_hydrogens geom
_atom_sites_solution_primary direct
_atom_sites_solution_secondary difmap
_audit_creation_method SHELXL
_cell_angle_alpha 90.00
_cell_angle_beta 110.4060(10)
_cell_angle_gamma 90.00
_cell_formula_units_Z 4
_cell_length_a 13.4196(2)
_cell_length_b 13.80890(10)
_cell_length_c 15.26390(10)
_cell_measurement_reflns_used 8192
_cell_measurement_temperature 173(2)
_cell_volume 2651.05(5)
_computing_cell_refinement 'Siemens XSCANS'
_computing_data_collection 'Siemens XSCANS'
_computing_data_reduction 'Siemens SHELXTL'
_computing_molecular_graphics 'Siemens SHELXTL'
_computing_publication_material 'Siemens SHELXTL'
_computing_structure_refinement 'SHELXL-93 (Sheldrick, 1993)'
_computing_structure_solution 'SHELXS-86 (Sheldrick, 1990)'
_diffrn_ambient_temperature 173(2)
_diffrn_measured_fraction_theta_full 0.968
_diffrn_measured_fraction_theta_max 0.968
_diffrn_measurement_device 'CCD area detector'
_diffrn_measurement_method 'phi and omega scans'
_diffrn_radiation_monochromator graphite
_diffrn_radiation_source 'fine-focus sealed tube'
_diffrn_radiation_type MoK\a
_diffrn_radiation_wavelength 0.71073
_diffrn_reflns_av_R_equivalents 0.0230
_diffrn_reflns_av_sigmaI/netI 0.0287
_diffrn_reflns_limit_h_max 17
_diffrn_reflns_limit_h_min -11
_diffrn_reflns_limit_k_max 18
_diffrn_reflns_limit_k_min -18
_diffrn_reflns_limit_l_max 20
_diffrn_reflns_limit_l_min -19
_diffrn_reflns_number 16529
_diffrn_reflns_theta_full 27.88
_diffrn_reflns_theta_max 27.88
_diffrn_reflns_theta_min 2.19
_exptl_absorpt_coefficient_mu 0.762
_exptl_absorpt_correction_T_max 0.97
_exptl_absorpt_correction_T_min 0.70
_exptl_absorpt_correction_type SADABS
_exptl_crystal_colour yellow
_exptl_crystal_density_diffrn 1.645
_exptl_crystal_description fragment
_exptl_crystal_F_000 1356
_exptl_crystal_size_max 0.58
_exptl_crystal_size_mid 0.40
_exptl_crystal_size_min 0.26
_refine_diff_density_max 0.648
_refine_diff_density_min -0.766
_refine_diff_density_rms 0.067
_refine_ls_extinction_method none
_refine_ls_goodness_of_fit_ref 1.055
_refine_ls_hydrogen_treatment mixed
_refine_ls_matrix_type fullcycle
_refine_ls_number_parameters 405
_refine_ls_number_reflns 6119
_refine_ls_number_restraints 0
_refine_ls_restrained_S_all 1.055
_refine_ls_R_factor_all 0.0485
_refine_ls_R_factor_gt 0.0392
_refine_ls_shift/su_max 0.111
_refine_ls_shift/su_mean 0.003
_refine_ls_structure_factor_coef Fsqd
_refine_ls_weighting_details 'w=1/[\s^2^(Fo^2^)+(0.0692P)^2^+ 0.9738P] where P=(Fo^2^+2Fc^2^)/3'
_refine_ls_weighting_scheme calc
_refine_ls_wR_factor_gt 0.1093
_refine_ls_wR_factor_ref 0.1144
_reflns_number_gt 5083
_reflns_number_total 6119
_reflns_threshold_expression >2sigma(I)
_cod_data_source_file b209228j.txt
_cod_data_source_block rp32
_cod_depositor_comments
;
The following automatic conversions were performed:

'_symmetry_cell_setting' value 'Monoclinic' changed to 'monoclinic'
according to
/usr/data/users/saulius/automatic-downloads/retrospective/RSC/lib/dictionaries/cif_core.dic
dictionary named 'cif_core.dic' version 2.4.2 from 2011-04-26.

Automatic conversion script
Id: cif_fix_values 2281 2013-09-26 08:29:07Z andrius 

The following automatic conversions were performed:

'_refine_ls_weighting_scheme' value 'calc
w=1/[\s^2^(Fo^2^)+(0.0692P)^2^+ 0.9738P] where P=(Fo^2^+2Fc^2^)/3'
was changed to 'calc'. New tag '_refine_ls_weighting_details' was
created. The value of the new tag was set to
'w=1/[\s^2^(Fo^2^)+(0.0692P)^2^+ 0.9738P] where P=(Fo^2^+2Fc^2^)/3'.

Automatic conversion script
Id: cif_fix_values 3143 2015-03-26 13:38:13Z robertas 
;
_cod_original_sg_symbol_H-M P2(1)/c
_cod_database_code 7031161

loop_
_symmetry_equiv_pos_as_xyz
'x, y, z'
'-x, y+1/2, -z+1/2'
'-x, -y, -z'
'x, -y-1/2, z-1/2'

loop_
_atom_site_label
_atom_site_type_symbol
_atom_site_fract_x
_atom_site_fract_y
_atom_site_fract_z
_atom_site_U_iso_or_equiv
_atom_site_adp_type
_atom_site_occupancy
_atom_site_symmetry_multiplicity
_atom_site_calc_flag
_atom_site_refinement_flags
_atom_site_disorder_assembly
_atom_site_disorder_group
Mn Mn -1.26754(2) 0.00917(2) -0.29902(2) 0.02146(10) Uani 1 1 d . . .
Cl1 Cl -0.88508(4) -0.27779(4) -0.43749(3) 0.02838(13) Uani 1 1 d . . .
Cl2 Cl -0.30595(4) -0.34451(4) -0.22122(4) 0.03612(14) Uani 1 1 d . . .
O1 O -0.97608(15) -0.23212(14) -0.50419(13) 0.0456(4) Uani 1 1 d . . .
O2 O -0.91921(18) -0.34015(15) -0.37867(15) 0.0566(5) Uani 1 1 d . . .
O3 O -0.83015(16) -0.33306(14) -0.48642(13) 0.0496(5) Uani 1 1 d . . .
O4 O -0.81743(18) -0.20348(19) -0.38205(15) 0.0655(6) Uani 1 1 d . . .
O5 O -0.39669(16) -0.38809(15) -0.29100(15) 0.0526(5) Uani 1 1 d . A .
O6A O -0.2953(4) -0.3841(4) -0.1339(3) 0.0890(15) Uani 0.60 1 d P A 1
O7A O -0.2146(3) -0.3506(3) -0.2435(3) 0.0755(12) Uani 0.60 1 d P A 1
O8A O -0.3320(3) -0.2404(3) -0.2191(3) 0.0627(10) Uani 0.60 1 d P A 1
O6B O -0.2476(6) -0.4270(7) -0.1606(6) 0.114(3) Uani 0.40 1 d P A 2
O7B O -0.2376(5) -0.3179(5) -0.2699(4) 0.0733(18) Uani 0.40 1 d P A 2
O8B O -0.3293(6) -0.2755(7) -0.1690(6) 0.115(3) Uani 0.40 1 d P A 2
N1 N -1.24043(16) -0.10251(15) -0.39525(17) 0.0419(5) Uani 1 1 d . . .
H1 H -1.2620 -0.0619 -0.4471 0.050 Uiso 1 1 calc R . .
N2 N -1.11702(18) -0.0565(2) -0.20247(16) 0.0529(7) Uani 1 1 d . . .
H2 H -1.0880 0.0029 -0.1778 0.063 Uiso 1 1 calc R . .
N3 N -1.15108(14) 0.09195(13) -0.34447(13) 0.0288(4) Uani 1 1 d . . .
H3 H -1.1918 0.0843 -0.4074 0.035 Uiso 1 1 calc R . .
N4 N -1.42894(14) -0.05911(13) -0.38082(12) 0.0284(4) Uani 1 1 d . . .
N5 N -1.28868(14) -0.01491(12) -0.15748(12) 0.0257(4) Uani 1 1 d . . .
N6 N -1.32177(14) 0.16691(12) -0.31281(12) 0.0256(4) Uani 1 1 d . . .
C1 C -1.1350(2) -0.12198(18) -0.40237(19) 0.0400(6) Uani 1 1 d . . .
H1A H -1.1432 -0.1733 -0.4507 0.048 Uiso 1 1 calc R . .
C2 C -1.0595(2) -0.15953(18) -0.3081(2) 0.0463(7) Uani 1 1 d . . .
H2A H -1.0949 -0.2132 -0.2872 0.056 Uiso 1 1 calc R . .
H2B H -0.9951 -0.1862 -0.3167 0.056 Uiso 1 1 calc R . .
C3 C -1.0259(2) -0.0827(2) -0.23159(18) 0.0444(6) Uani 1 1 d . . .
H3A H -0.9682 -0.1102 -0.1763 0.053 Uiso 1 1 calc R . .
C4 C -0.98284(19) 0.00726(19) -0.26430(19) 0.0399(6) Uani 1 1 d . . .
H4A H -0.9700 0.0582 -0.2159 0.048 Uiso 1 1 calc R . .
H4B H -0.9136 -0.0089 -0.2702 0.048 Uiso 1 1 calc R . .
C5 C -1.05625(17) 0.04780(16) -0.35717(17) 0.0329(5) Uani 1 1 d . . .
H5A H -1.0173 0.0992 -0.3784 0.039 Uiso 1 1 calc R . .
C6 C -1.09020(19) -0.03126(18) -0.43167(16) 0.0351(5) Uani 1 1 d . . .
H6A H -1.1447 -0.0043 -0.4883 0.042 Uiso 1 1 calc R . .
H6B H -1.0280 -0.0498 -0.4486 0.042 Uiso 1 1 calc R . .
C7 C -1.3159(2) -0.16355(18) -0.43089(17) 0.0380(5) Uani 1 1 d . . .
H7A H -1.2912 -0.2275 -0.4022 0.046 Uiso 1 1 calc R . .
H7B H -1.3272 -0.1693 -0.4983 0.046 Uiso 1 1 calc R . .
C8 C -1.42031(18) -0.14362(16) -0.42166(14) 0.0301(4) Uani 1 1 d . . .
C9 C -1.5039(2) -0.20992(19) -0.45244(17) 0.0396(5) Uani 1 1 d . . .
H9A H -1.4949 -0.2692 -0.4803 0.047 Uiso 1 1 calc R . .
C10 C -1.5996(2) -0.1886(2) -0.44203(16) 0.0407(6) Uani 1 1 d . . .
H10A H -1.6565 -0.2338 -0.4603 0.049 Uiso 1 1 calc R . .
C11 C -1.61094(19) -0.1000(2) -0.40443(16) 0.0396(6) Uani 1 1 d . . .
H11A H -1.6769 -0.0820 -0.3990 0.048 Uiso 1 1 calc R . .
C12 C -1.52426(18) -0.03775(19) -0.37475(17) 0.0361(5) Uani 1 1 d . . .
H12A H -1.5326 0.0230 -0.3489 0.043 Uiso 1 1 calc R . .
C13 C -1.1177(2) -0.0885(2) -0.12401(18) 0.0479(7) Uani 1 1 d . . .
H13A H -1.0513 -0.0666 -0.0749 0.057 Uiso 1 1 calc R . .
H13B H -1.1150 -0.1600 -0.1259 0.057 Uiso 1 1 calc R . .
C14 C -1.20780(19) -0.06117(16) -0.09418(15) 0.0321(5) Uani 1 1 d . . .
C15 C -1.2058(2) -0.08323(18) -0.00437(17) 0.0419(6) Uani 1 1 d . . .
H15A H -1.1472 -0.1169 0.0383 0.050 Uiso 1 1 calc R . .
C16 C -1.2905(2) -0.05523(18) 0.02137(17) 0.0415(6) Uani 1 1 d . . .
H16A H -1.2916 -0.0694 0.0819 0.050 Uiso 1 1 calc R . .
C17 C -1.3736(2) -0.00604(19) -0.04309(18) 0.0405(6) Uani 1 1 d . . .
H17A H -1.4326 0.0150 -0.0272 0.049 Uiso 1 1 calc R . .
C18 C -1.36994(19) 0.01216(18) -0.13107(17) 0.0356(5) Uani 1 1 d . . .
H18A H -1.4279 0.0455 -0.1750 0.043 Uiso 1 1 calc R . .
C19 C -1.16161(16) 0.18301(15) -0.34916(14) 0.0254(4) Uani 1 1 d . . .
H19A H -1.1624 0.2034 -0.4116 0.030 Uiso 1 1 calc R . .
H19B H -1.0971 0.2114 -0.3025 0.030 Uiso 1 1 calc R . .
C20 C -1.25501(16) 0.22796(14) -0.33457(13) 0.0235(4) Uani 1 1 d . . .
C21 C -1.27192(17) 0.32734(15) -0.34341(15) 0.0275(4) Uani 1 1 d . . .
H21A H -1.2236 0.3680 -0.3592 0.033 Uiso 1 1 calc R . .
C22 C -1.35984(19) 0.36648(15) -0.32891(16) 0.0314(5) Uani 1 1 d . . .
H22A H -1.3721 0.4344 -0.3334 0.038 Uiso 1 1 calc R . .
C23 C -1.42947(18) 0.30472(16) -0.30780(16) 0.0333(5) Uani 1 1 d . . .
H23A H -1.4911 0.3293 -0.2983 0.040 Uiso 1 1 calc R . .
C24 C -1.40754(18) 0.20616(16) -0.30071(17) 0.0328(5) Uani 1 1 d . . .
H24A H -1.4559 0.1642 -0.2865 0.039 Uiso 1 1 calc R . .

loop_
_atom_site_aniso_label
_atom_site_aniso_U_11
_atom_site_aniso_U_22
_atom_site_aniso_U_33
_atom_site_aniso_U_23
_atom_site_aniso_U_13
_atom_site_aniso_U_12
Mn 0.02008(16) 0.02077(16) 0.02634(17) 0.00241(11) 0.01163(12) 0.00227(11)
Cl1 0.0274(3) 0.0342(3) 0.0255(2) -0.00127(19) 0.0116(2) -0.00310(19)
Cl2 0.0297(3) 0.0441(3) 0.0383(3) -0.0037(2) 0.0166(2) -0.0076(2)
O1 0.0409(10) 0.0489(11) 0.0462(10) 0.0050(8) 0.0141(8) 0.0115(8)
O2 0.0724(14) 0.0522(12) 0.0613(12) 0.0165(10) 0.0436(11) -0.0021(10)
O3 0.0591(12) 0.0524(11) 0.0492(10) 0.0075(9) 0.0339(9) 0.0230(9)
O4 0.0556(13) 0.0866(17) 0.0531(12) -0.0260(11) 0.0174(10) -0.0354(12)
O5 0.0417(10) 0.0528(11) 0.0587(12) -0.0141(9) 0.0118(9) -0.0114(9)
O6A 0.101(3) 0.116(4) 0.043(2) 0.019(2) 0.016(2) -0.035(3)
O7A 0.0382(19) 0.103(3) 0.099(3) -0.009(3) 0.041(2) 0.007(2)
O8A 0.069(2) 0.0407(18) 0.076(2) -0.0208(17) 0.0218(19) 0.0000(16)
O6B 0.068(5) 0.131(7) 0.120(6) 0.073(6) 0.005(4) 0.008(4)
O7B 0.053(3) 0.108(5) 0.066(3) 0.004(3) 0.030(3) -0.035(3)
O8B 0.069(4) 0.160(8) 0.120(6) -0.098(6) 0.037(4) 0.001(5)
N1 0.0332(11) 0.0351(11) 0.0649(14) -0.0132(10) 0.0266(10) -0.0018(8)
N2 0.0425(12) 0.0829(17) 0.0442(12) 0.0294(12) 0.0287(10) 0.0363(12)
N3 0.0237(9) 0.0291(9) 0.0374(10) 0.0035(7) 0.0152(8) 0.0031(7)
N4 0.0253(9) 0.0307(9) 0.0295(9) 0.0003(7) 0.0098(7) -0.0008(7)
N5 0.0263(9) 0.0269(9) 0.0287(9) 0.0012(7) 0.0157(7) -0.0008(7)
N6 0.0271(9) 0.0227(8) 0.0309(9) 0.0020(7) 0.0150(7) 0.0017(7)
C1 0.0369(13) 0.0343(12) 0.0595(15) -0.0104(11) 0.0304(12) 0.0032(10)
C2 0.0463(15) 0.0329(12) 0.0770(19) 0.0186(12) 0.0431(14) 0.0181(11)
C3 0.0337(12) 0.0641(17) 0.0432(13) 0.0222(12) 0.0232(11) 0.0294(12)
C4 0.0231(11) 0.0511(15) 0.0462(14) -0.0029(11) 0.0131(10) 0.0088(10)
C5 0.0266(11) 0.0306(11) 0.0497(13) 0.0056(10) 0.0240(10) 0.0045(8)
C6 0.0351(12) 0.0428(13) 0.0346(12) 0.0058(10) 0.0213(10) 0.0114(10)
C7 0.0392(13) 0.0414(13) 0.0352(12) -0.0079(10) 0.0154(10) 0.0016(10)
C8 0.0320(11) 0.0341(11) 0.0233(10) -0.0011(8) 0.0084(8) -0.0032(9)
C9 0.0409(13) 0.0408(13) 0.0334(12) -0.0093(10) 0.0084(10) -0.0097(10)
C10 0.0337(13) 0.0536(15) 0.0300(11) -0.0028(10) 0.0050(10) -0.0160(11)
C11 0.0236(11) 0.0598(16) 0.0330(12) -0.0024(11) 0.0068(9) -0.0058(10)
C12 0.0254(11) 0.0438(13) 0.0380(12) -0.0045(10) 0.0097(9) 0.0002(10)
C13 0.0442(14) 0.0660(18) 0.0385(13) 0.0185(12) 0.0207(11) 0.0265(13)
C14 0.0382(12) 0.0320(11) 0.0313(11) 0.0072(9) 0.0189(9) 0.0067(9)
C15 0.0593(16) 0.0385(13) 0.0322(12) 0.0091(10) 0.0214(11) 0.0073(11)
C16 0.0647(17) 0.0361(13) 0.0351(12) 0.0007(10) 0.0318(12) -0.0087(11)
C17 0.0401(13) 0.0519(15) 0.0409(13) -0.0059(11) 0.0283(11) -0.0105(11)
C18 0.0283(11) 0.0467(13) 0.0376(12) -0.0010(10) 0.0188(10) -0.0020(9)
C19 0.0232(10) 0.0273(10) 0.0263(9) 0.0017(8) 0.0094(8) -0.0008(8)
C20 0.0248(10) 0.0224(9) 0.0233(9) 0.0003(7) 0.0084(8) 0.0002(7)
C21 0.0298(11) 0.0237(10) 0.0301(10) 0.0000(8) 0.0118(8) -0.0026(8)
C22 0.0389(12) 0.0204(10) 0.0360(11) 0.0001(8) 0.0146(10) 0.0050(8)
C23 0.0338(12) 0.0307(11) 0.0412(12) 0.0016(9) 0.0203(10) 0.0079(9)
C24 0.0319(11) 0.0294(11) 0.0439(12) 0.0034(9) 0.0217(10) 0.0024(9)

loop_
_atom_type_symbol
_atom_type_description
_atom_type_scat_dispersion_real
_atom_type_scat_dispersion_imag
_atom_type_scat_source
C C 0.0033 0.0016 'International Tables Vol C Tables 4.2.6.8 and 6.1.1.4'
H H 0.0000 0.0000 'International Tables Vol C Tables 4.2.6.8 and 6.1.1.4'
Cl Cl 0.1484 0.1585 'International Tables Vol C Tables 4.2.6.8 and 6.1.1.4'
N N 0.0061 0.0033 'International Tables Vol C Tables 4.2.6.8 and 6.1.1.4'
O O 0.0106 0.0060 'International Tables Vol C Tables 4.2.6.8 and 6.1.1.4'
Mn Mn 0.3368 0.7283 'International Tables Vol C Tables 4.2.6.8 and 6.1.1.4'

loop_
_geom_angle_atom_site_label_1
_geom_angle_atom_site_label_2
_geom_angle_atom_site_label_3
_geom_angle
N3 Mn N2 80.97(8)
N3 Mn N1 81.82(7)
N2 Mn N1 80.64(9)
N3 Mn N6 73.63(6)
N2 Mn N6 129.31(9)
N1 Mn N6 135.58(8)
N3 Mn N4 132.24(7)
N2 Mn N4 131.08(9)
N1 Mn N4 72.48(7)
N6 Mn N4 97.59(6)
N3 Mn N5 134.03(7)
N2 Mn N5 72.61(7)
N1 Mn N5 128.07(8)
N6 Mn N5 94.87(6)
N4 Mn N5 92.84(6)
O2 Cl1 O4 109.62(14)
O2 Cl1 O1 109.30(13)
O4 Cl1 O1 108.13(14)
O2 Cl1 O3 109.94(12)
O4 Cl1 O3 110.64(13)
O1 Cl1 O3 109.17(11)
O8B Cl2 O7A 126.7(4)
O8B Cl2 O6A 71.4(5)
O7A Cl2 O6A 113.9(3)
O8B Cl2 O7B 117.0(5)
O7A Cl2 O7B 25.3(3)
O6A Cl2 O7B 137.0(3)
O8B Cl2 O5 114.9(3)
O7A Cl2 O5 112.7(2)
O6A Cl2 O5 108.7(2)
O7B Cl2 O5 104.8(3)
O8B Cl2 O8A 36.5(5)
O7A Cl2 O8A 107.5(3)
O6A Cl2 O8A 107.7(3)
O7B Cl2 O8A 87.7(3)
O5 Cl2 O8A 106.03(17)
O8B Cl2 O6B 110.5(6)
O7A Cl2 O6B 77.8(3)
O6A Cl2 O6B 42.4(4)
O7B Cl2 O6B 103.1(5)
O5 Cl2 O6B 105.3(4)
O8A Cl2 O6B 142.9(4)
C7 N1 C1 118.8(2)
C7 N1 Mn 116.40(16)
C1 N1 Mn 123.34(16)
C13 N2 C3 118.2(2)
C13 N2 Mn 117.22(17)
C3 N2 Mn 123.42(15)
C19 N3 C5 119.03(18)
C19 N3 Mn 116.75(14)
C5 N3 Mn 123.74(13)
C12 N4 C8 117.29(19)
C12 N4 Mn 127.75(15)
C8 N4 Mn 113.02(14)
C14 N5 C18 117.15(19)
C14 N5 Mn 114.39(13)
C18 N5 Mn 128.45(16)
C24 N6 C20 117.08(18)
C24 N6 Mn 129.33(14)
C20 N6 Mn 113.58(13)
N1 C1 C6 110.93(19)
N1 C1 C2 109.1(2)
C6 C1 C2 110.8(2)
C3 C2 C1 113.93(19)
N2 C3 C4 110.2(2)
N2 C3 C2 110.1(2)
C4 C3 C2 111.2(2)
C5 C4 C3 114.1(2)
N3 C5 C4 109.60(18)
N3 C5 C6 110.14(18)
C4 C5 C6 111.02(19)
C1 C6 C5 114.55(19)
N1 C7 C8 118.0(2)
N4 C8 C9 122.4(2)
N4 C8 C7 116.20(19)
C9 C8 C7 121.4(2)
C10 C9 C8 119.5(2)
C9 C10 C11 118.6(2)
C10 C11 C12 118.8(2)
N4 C12 C11 123.3(2)
N2 C13 C14 118.2(2)
N5 C14 C15 123.1(2)
N5 C14 C13 116.32(19)
C15 C14 C13 120.6(2)
C16 C15 C14 118.9(2)
C15 C16 C17 118.4(2)
C16 C17 C18 119.2(2)
N5 C18 C17 123.3(2)
N3 C19 C20 119.42(18)
N6 C20 C21 122.64(19)
N6 C20 C19 116.27(17)
C21 C20 C19 121.10(18)
C22 C21 C20 119.31(19)
C23 C22 C21 118.64(19)
C22 C23 C24 118.7(2)
N6 C24 C23 123.6(2)

loop_
_geom_bond_atom_site_label_1
_geom_bond_atom_site_label_2
_geom_bond_distance
Mn N3 2.2330(17)
Mn N2 2.236(2)
Mn N1 2.245(2)
Mn N6 2.2829(17)
Mn N4 2.2920(18)
Mn N5 2.2992(17)
Cl1 O2 1.4297(18)
Cl1 O4 1.434(2)
Cl1 O1 1.4347(18)
Cl1 O3 1.4378(17)
Cl2 O8B 1.347(6)
Cl2 O7A 1.384(3)
Cl2 O6A 1.400(4)
Cl2 O7B 1.416(5)
Cl2 O5 1.4405(19)
Cl2 O8A 1.482(3)
Cl2 O6B 1.503(7)
N1 C7 1.283(3)
N1 C1 1.481(3)
N2 C13 1.279(3)
N2 C3 1.484(3)
N3 C19 1.265(3)
N3 C5 1.483(3)
N4 C12 1.347(3)
N4 C8 1.347(3)
N5 C14 1.337(3)
N5 C18 1.341(3)
N6 C24 1.342(3)
N6 C20 1.353(3)
C1 C6 1.522(3)
C1 C2 1.533(4)
C2 C3 1.525(4)
C3 C4 1.525(4)
C4 C5 1.523(3)
C5 C6 1.527(3)
C7 C8 1.482(3)
C8 C9 1.396(3)
C9 C10 1.380(4)
C10 C11 1.382(4)
C11 C12 1.389(3)
C13 C14 1.482(3)
C14 C15 1.396(3)
C15 C16 1.381(4)
C16 C17 1.381(4)
C17 C18 1.384(3)
C19 C20 1.483(3)
C20 C21 1.390(3)
C21 C22 1.384(3)
C22 C23 1.384(3)
C23 C24 1.389(3)

loop_
_geom_torsion_atom_site_label_1
_geom_torsion_atom_site_label_2
_geom_torsion_atom_site_label_3
_geom_torsion_atom_site_label_4
_geom_torsion
C1 C2 C3 C4 -51.7(3)
C2 C3 C4 C5 51.8(3)
C3 C4 C5 C6 -51.2(3)
C4 C5 C6 C1 51.3(3)
C5 C6 C1 C2 -51.2(2)
C6 C1 C2 C3 51.3(3)
N1 X1 X2 N4 -1.73(10)
N1 X1 X2 N5 116.65(10)
N1 X1 X2 N6 -123.52(10)
N2 X1 X2 N4 -121.32(12)
N2 X1 X2 N5 -2.94(12)
N2 X1 X2 N6 116.89(12)
N3 X1 X2 N4 119.01(8)
N3 X1 X2 N5 -122.61(8)
N3 X1 X2 N6 -2.78(8)
